data_4317893
loop_
_publ_author_name
'Randy S. Rarig,'
'Robert Lam'
'Peter Y. Zavalij'
'J. Katana Ngala'
'Robert L. LaDuca,'
'John E. Greedan'
'Jon Zubieta'

_publ_section_title
;
 Ligand Influences on Copper Molybdate Networks: The Structures and
 Magnetism of [Cu(3,4'-bpy)MoO4], [Cu(3,3'-bpy)0.5MoO4], and
 [Cu(4,4'-bpy)0.5MoO4].1.5H2O
;
_journal_name_full 'Inorganic Chemistry'
_journal_page_first 2124
_journal_page_last 2133
_journal_paper_doi 10.1021/ic0111536
_journal_volume 41
_journal_year 2002
_chemical_formula_sum 'C10 H14 Cu2 Mo2 N2 O11'
_chemical_formula_weight 657.19
_chemical_name_systematic
;
  ?
;
_space_group_IT_number 2
_symmetry_cell_setting triclinic
_symmetry_space_group_name_Hall '-P 1'
_symmetry_space_group_name_H-M 'P -1'
_atom_sites_solution_hydrogens geom
_atom_sites_solution_primary direct
_atom_sites_solution_secondary difmap
_audit_creation_method SHELXL-97
_cell_angle_alpha 71.411(2)
_cell_angle_beta 88.528(2)
_cell_angle_gamma 73.650(2)
_cell_formula_units_Z 2
_cell_length_a 7.4273(7)
_cell_length_b 9.2314(8)
_cell_length_c 13.8806(12)
_cell_measurement_reflns_used 4003
_cell_measurement_temperature 90(2)
_cell_measurement_theta_max 28.28
_cell_measurement_theta_min 1.55
_cell_volume 863.43(13)
_computing_structure_refinement 'SHELXL-97 (Sheldrick, 1997)'
_computing_structure_solution 'SHELXS-97 (Sheldrick, 1990)'
_diffrn_ambient_temperature 90(2)
_diffrn_detector_area_resol_mean '512 x 512'
_diffrn_measured_fraction_theta_full 0.932
_diffrn_measured_fraction_theta_max 0.932
_diffrn_measurement_device_type 'Bruker-AXS P4 w/CCD'
_diffrn_measurement_method 'phi and omega scans'
_diffrn_radiation_monochromator graphite
_diffrn_radiation_source 'fine-focus sealed tube'
_diffrn_radiation_type MoK\a
_diffrn_radiation_wavelength 0.71073
_diffrn_reflns_av_R_equivalents 0.0397
_diffrn_reflns_av_sigmaI/netI 0.0759
_diffrn_reflns_limit_h_max 9
_diffrn_reflns_limit_h_min -9
_diffrn_reflns_limit_k_max 11
_diffrn_reflns_limit_k_min -12
_diffrn_reflns_limit_l_max 18
_diffrn_reflns_limit_l_min -15
_diffrn_reflns_number 5844
_diffrn_reflns_theta_full 28.28
_diffrn_reflns_theta_max 28.28
_diffrn_reflns_theta_min 1.55
_diffrn_standards_decay_% none
_exptl_absorpt_coefficient_mu 3.910
_exptl_absorpt_correction_T_max 1.00
_exptl_absorpt_correction_T_min 0.737
_exptl_absorpt_correction_type multi-scan
_exptl_absorpt_process_details 'SADABS (Sheldrick, 1997)'
_exptl_crystal_colour Green
_exptl_crystal_density_diffrn 2.528
_exptl_crystal_density_method 'not measured'
_exptl_crystal_description Needle
_exptl_crystal_F_000 636
_exptl_crystal_size_max 0.25
_exptl_crystal_size_mid 0.1
_exptl_crystal_size_min 0.07
_refine_diff_density_max 2.967
_refine_diff_density_min -1.844
_refine_diff_density_rms 0.478
_refine_ls_extinction_method none
_refine_ls_goodness_of_fit_ref 1.021
_refine_ls_hydrogen_treatment mixed
_refine_ls_matrix_type full
_refine_ls_number_parameters 244
_refine_ls_number_reflns 4003
_refine_ls_number_restraints 0
_refine_ls_restrained_S_all 1.021
_refine_ls_R_factor_all 0.0783
_refine_ls_R_factor_gt 0.0520
_refine_ls_shift/su_max 0.000
_refine_ls_shift/su_mean 0.000
_refine_ls_structure_factor_coef Fsqd
_refine_ls_weighting_details 'calc w=1/[\s^2^(Fo^2^)+(0.0831P)^2^+0.0000P] where P=(Fo^2^+2Fc^2^)/3'
_refine_ls_weighting_scheme calc
_refine_ls_wR_factor_gt 0.1238
_refine_ls_wR_factor_ref 0.1424
_reflns_number_gt 2993
_reflns_number_total 4003
_reflns_threshold_expression >2sigma(I)
_cod_data_source_file ic0111536_3.cif
_cod_data_source_block '[Cu(4,4'-bpy)0.5MoO4)-5H2O'
_cod_depositor_comments
;
The following automatic conversions were performed:

'_symmetry_cell_setting' value 'Triclinic' changed to 'triclinic'
according to the built-in table from CIF Core dictionary named
'cif_core.dic' version 2.4.1 from 2010-06-29.

Automatic conversion script
Id: cif_fix_values 1646 2011-03-28 12:23:43Z adriana 
;
_cod_original_cell_volume 863.44(13)
_cod_database_code 4317893

loop_
_symmetry_equiv_pos_as_xyz
'x, y, z'
'-x, -y, -z'

loop_
_atom_site_label
_atom_site_type_symbol
_atom_site_fract_x
_atom_site_fract_y
_atom_site_fract_z
_atom_site_U_iso_or_equiv
_atom_site_adp_type
_atom_site_occupancy
_atom_site_symmetry_multiplicity
_atom_site_calc_flag
_atom_site_refinement_flags
_atom_site_disorder_assembly
_atom_site_disorder_group
Mo1 Mo 0.19761(9) 0.68776(7) 0.00315(5) 0.00542(16) Uani 1 1 d . . .
Mo2 Mo 0.36679(9) 1.00237(7) 0.11011(5) 0.00541(16) Uani 1 1 d . . .
Cu1 Cu 0.89208(12) 0.92964(10) 0.10141(7) 0.0059(2) Uani 1 1 d . . .
Cu2 Cu 0.69375(13) 0.66437(10) 0.07346(7) 0.0061(2) Uani 1 1 d . . .
O1 O 0.5966(7) 0.8798(6) 0.0939(4) 0.0083(11) Uani 1 1 d . . .
O2 O 0.4017(7) 0.6313(6) 0.0823(4) 0.0092(11) Uani 1 1 d . . .
O3 O 0.3377(7) 0.9428(6) 0.2388(4) 0.0106(11) Uani 1 1 d . . .
O4 O 0.3500(7) 1.2102(6) 0.0732(4) 0.0079(11) Uani 1 1 d . . .
O5 O 0.1833(7) 0.9664(6) 0.0487(4) 0.0069(10) Uani 1 1 d . . .
O6 O -0.0062(7) 0.7243(6) 0.0744(4) 0.0093(11) Uani 1 1 d . . .
O7 O 0.1912(8) 0.8526(6) -0.1081(4) 0.0107(11) Uani 1 1 d . . .
O8 O 0.1952(7) 0.5278(6) -0.0374(4) 0.0076(10) Uani 1 1 d . . .
O9 O 0.4423(12) 0.3276(8) 0.2272(5) 0.037(2) Uani 1 1 d . . .
O10 O 0.4193(12) 0.2419(10) 0.4324(6) 0.046(2) Uani 1 1 d . . .
O11 O 0.6918(14) 0.0175(12) 0.5706(8) 0.070(3) Uani 1 1 d . . .
N1 N 0.9668(9) 0.8335(7) 0.2496(5) 0.0093(13) Uani 1 1 d . . .
N2 N 0.7535(9) 0.5421(7) 0.2227(5) 0.0079(13) Uani 1 1 d . . .
C1 C 0.6607(11) 0.5951(10) 0.2933(6) 0.0142(17) Uani 1 1 d . . .
H1 H 0.5596 0.6872 0.2725 0.017 Uiso 1 1 calc R . .
C2 C 0.7081(12) 0.5184(10) 0.3978(6) 0.0169(18) Uani 1 1 d . . .
H2 H 0.6395 0.5606 0.4445 0.020 Uiso 1 1 calc R . .
C3 C 0.8547(12) 0.3817(9) 0.4316(6) 0.0120(16) Uani 1 1 d . . .
C4 C 0.9488(13) 0.3225(10) 0.3560(6) 0.0190(19) Uani 1 1 d . . .
H4 H 1.0460 0.2275 0.3749 0.023 Uiso 1 1 calc R . .
C5 C 0.8970(13) 0.4049(10) 0.2553(6) 0.0175(18) Uani 1 1 d . . .
H5 H 0.9629 0.3651 0.2068 0.021 Uiso 1 1 calc R . .
C6 C 0.8972(12) 0.9110(10) 0.3167(6) 0.0179(19) Uani 1 1 d . . .
H6 H 0.8088 1.0107 0.2932 0.021 Uiso 1 1 calc R . .
C7 C 0.9541(13) 0.8460(10) 0.4185(7) 0.022(2) Uani 1 1 d . . .
H7 H 0.9033 0.9031 0.4620 0.026 Uiso 1 1 calc R . .
C8 C 1.0949(10) 0.6891(9) 0.2866(6) 0.0109(16) Uani 1 1 d . . .
H8 H 1.1458 0.6349 0.2416 0.013 Uiso 1 1 calc R . .
C9 C 1.1533(11) 0.6190(9) 0.3883(6) 0.0133(16) Uani 1 1 d . . .
H9 H 1.2392 0.5179 0.4105 0.016 Uiso 1 1 calc R . .
C10 C 0.9141(11) 0.3032(9) 0.5416(6) 0.0131(17) Uani 1 1 d . . .

loop_
_atom_site_aniso_label
_atom_site_aniso_U_11
_atom_site_aniso_U_22
_atom_site_aniso_U_33
_atom_site_aniso_U_23
_atom_site_aniso_U_13
_atom_site_aniso_U_12
Mo1 0.0060(3) 0.0043(3) 0.0068(3) -0.0029(2) 0.0010(2) -0.0017(2)
Mo2 0.0053(3) 0.0046(3) 0.0070(3) -0.0026(2) 0.0010(2) -0.0019(2)
Cu1 0.0072(4) 0.0048(4) 0.0065(5) -0.0025(3) 0.0013(3) -0.0023(3)
Cu2 0.0079(4) 0.0041(4) 0.0066(5) -0.0022(4) 0.0007(3) -0.0017(3)
O1 0.007(3) 0.008(3) 0.010(3) -0.004(2) 0.001(2) 0.000(2)
O2 0.009(3) 0.014(3) 0.007(3) -0.005(2) 0.003(2) -0.007(2)
O3 0.011(3) 0.008(3) 0.011(3) -0.003(2) -0.001(2) -0.002(2)
O4 0.006(2) 0.008(3) 0.011(3) -0.005(2) 0.001(2) -0.002(2)
O5 0.004(2) 0.013(3) 0.006(3) -0.003(2) 0.0009(19) -0.006(2)
O6 0.008(3) 0.011(3) 0.013(3) -0.008(2) 0.005(2) -0.004(2)
O7 0.012(3) 0.010(3) 0.010(3) -0.005(2) 0.002(2) -0.002(2)
O8 0.011(3) 0.007(2) 0.005(3) -0.004(2) 0.003(2) -0.001(2)
O9 0.076(6) 0.021(4) 0.016(4) -0.007(3) -0.008(4) -0.015(4)
O10 0.045(5) 0.041(5) 0.047(5) -0.016(4) 0.005(4) 0.000(4)
O11 0.059(6) 0.081(7) 0.058(6) -0.038(6) -0.006(5) 0.018(5)
N1 0.016(3) 0.006(3) 0.007(3) -0.003(2) 0.001(3) -0.003(3)
N2 0.010(3) 0.003(3) 0.007(3) -0.002(2) -0.001(2) 0.002(2)
C1 0.011(4) 0.015(4) 0.013(4) -0.007(3) -0.001(3) 0.005(3)
C2 0.015(4) 0.021(4) 0.012(4) -0.006(4) 0.007(3) -0.001(3)
C3 0.022(4) 0.008(4) 0.006(4) 0.002(3) -0.004(3) -0.010(3)
C4 0.031(5) 0.012(4) 0.011(4) -0.008(3) -0.004(4) 0.004(3)
C5 0.023(5) 0.018(4) 0.011(4) -0.011(3) -0.003(3) 0.003(3)
C6 0.024(5) 0.010(4) 0.011(4) 0.002(3) -0.006(3) 0.003(3)
C7 0.031(5) 0.021(5) 0.015(5) -0.012(4) 0.003(4) -0.005(4)
C8 0.006(3) 0.012(4) 0.014(4) -0.003(3) 0.003(3) -0.004(3)
C9 0.013(4) 0.010(4) 0.016(4) -0.005(3) 0.000(3) -0.001(3)
C10 0.017(4) 0.009(4) 0.016(4) -0.007(3) 0.000(3) -0.005(3)

loop_
_atom_type_symbol
_atom_type_description
_atom_type_scat_dispersion_real
_atom_type_scat_dispersion_imag
_atom_type_scat_source
C C 0.0033 0.0016 'International Tables Vol C Tables 4.2.6.8 and 6.1.1.4'
H H 0.0000 0.0000 'International Tables Vol C Tables 4.2.6.8 and 6.1.1.4'
N N 0.0061 0.0033 'International Tables Vol C Tables 4.2.6.8 and 6.1.1.4'
O O 0.0106 0.0060 'International Tables Vol C Tables 4.2.6.8 and 6.1.1.4'
Cu Cu 0.3201 1.2651 'International Tables Vol C Tables 4.2.6.8 and 6.1.1.4'
Mo Mo -1.6832 0.6857 'International Tables Vol C Tables 4.2.6.8 and 6.1.1.4'

loop_
_geom_angle_atom_site_label_1
_geom_angle_atom_site_label_2
_geom_angle_atom_site_label_3
_geom_angle
_geom_angle_site_symmetry_1
_geom_angle_site_symmetry_3
_geom_angle_publ_flag
O8 Mo1 O2 108.1(2) . . ?
O8 Mo1 O7 107.0(2) . . ?
O2 Mo1 O7 112.3(2) . . ?
O8 Mo1 O6 106.8(2) . . ?
O2 Mo1 O6 109.9(2) . . ?
O7 Mo1 O6 112.5(2) . . ?
O3 Mo2 O5 107.3(2) . . ?
O3 Mo2 O4 106.2(2) . . ?
O5 Mo2 O4 112.1(2) . . ?
O3 Mo2 O1 106.2(2) . . ?
O5 Mo2 O1 111.3(2) . . ?
O4 Mo2 O1 113.2(2) . . ?
O7 Cu1 O6 171.0(2) 2_675 1_655 ?
O7 Cu1 N1 93.1(2) 2_675 . ?
O6 Cu1 N1 93.7(2) 1_655 . ?
O7 Cu1 O5 85.3(2) 2_675 2_675 ?
O6 Cu1 O5 87.9(2) 1_655 2_675 ?
N1 Cu1 O5 178.3(2) . 2_675 ?
O7 Cu1 O5 90.0(2) 2_675 1_655 ?
O6 Cu1 O5 83.2(2) 1_655 1_655 ?
N1 Cu1 O5 96.9(2) . 1_655 ?
O5 Cu1 O5 82.50(19) 2_675 1_655 ?
O7 Cu1 O1 100.2(2) 2_675 . ?
O6 Cu1 O1 84.35(19) 1_655 . ?
N1 Cu1 O1 101.5(2) . . ?
O5 Cu1 O1 79.44(19) 2_675 . ?
O5 Cu1 O1 158.39(18) 1_655 . ?
O8 Cu2 O4 89.2(2) 2_665 2_675 ?
O8 Cu2 N2 91.5(2) 2_665 . ?
O4 Cu2 N2 176.1(2) 2_675 . ?
O8 Cu2 O1 171.8(2) 2_665 . ?
O4 Cu2 O1 84.4(2) 2_675 . ?
N2 Cu2 O1 94.6(2) . . ?
O8 Cu2 O2 93.7(2) 2_665 . ?
O4 Cu2 O2 92.8(2) 2_675 . ?
N2 Cu2 O2 90.9(2) . . ?
O1 Cu2 O2 91.6(2) . . ?
Mo2 O1 Cu2 134.8(3) . . ?
Mo2 O1 Cu1 127.8(3) . . ?
Cu2 O1 Cu1 97.4(2) . . ?
Mo1 O2 Cu2 139.0(3) . . ?
Mo2 O4 Cu2 118.1(3) . 2_675 ?
Mo2 O5 Cu1 122.8(3) . 2_675 ?
Mo2 O5 Cu1 132.0(3) . 1_455 ?
Cu1 O5 Cu1 97.50(19) 2_675 1_455 ?
Mo1 O6 Cu1 121.8(3) . 1_455 ?
Mo1 O7 Cu1 119.7(3) . 2_675 ?
Mo1 O8 Cu2 155.5(3) . 2_665 ?
C8 N1 C6 117.4(7) . . ?
C8 N1 Cu1 120.5(5) . . ?
C6 N1 Cu1 122.0(5) . . ?
C1 N2 C5 117.3(7) . . ?
C1 N2 Cu2 121.6(5) . . ?
C5 N2 Cu2 121.0(5) . . ?
N2 C1 C2 122.8(7) . . ?
C3 C2 C1 120.5(8) . . ?
C2 C3 C4 116.4(7) . . ?
C2 C3 C10 121.5(8) . . ?
C4 C3 C10 122.1(7) . . ?
C5 C4 C3 120.0(8) . . ?
N2 C5 C4 122.9(8) . . ?
N1 C6 C7 121.7(7) . . ?
C6 C7 C10 121.9(8) . 2_766 ?
N1 C8 C9 122.6(7) . . ?
C8 C9 C10 121.1(7) . 2_766 ?
C9 C10 C7 115.3(8) 2_766 2_766 ?
C9 C10 C3 120.7(7) 2_766 . ?
C7 C10 C3 123.9(8) 2_766 . ?

loop_
_geom_bond_atom_site_label_1
_geom_bond_atom_site_label_2
_geom_bond_distance
_geom_bond_site_symmetry_2
_geom_bond_publ_flag
Mo1 O8 1.744(5) . ?
Mo1 O2 1.747(5) . ?
Mo1 O7 1.780(5) . ?
Mo1 O6 1.798(5) . ?
Mo2 O3 1.721(6) . ?
Mo2 O5 1.786(5) . ?
Mo2 O4 1.789(5) . ?
Mo2 O1 1.817(5) . ?
Cu1 O7 1.962(5) 2_675 ?
Cu1 O6 1.984(5) 1_655 ?
Cu1 N1 1.986(6) . ?
Cu1 O5 2.014(5) 2_675 ?
Cu1 O5 2.346(5) 1_655 ?
Cu1 O1 2.377(5) . ?
Cu2 O8 1.949(5) 2_665 ?
Cu2 O4 1.978(5) 2_675 ?
Cu2 N2 2.009(6) . ?
Cu2 O1 2.024(5) . ?
Cu2 O2 2.269(5) . ?
O4 Cu2 1.978(5) 2_675 ?
O5 Cu1 2.014(5) 2_675 ?
O5 Cu1 2.346(5) 1_455 ?
O6 Cu1 1.984(5) 1_455 ?
O7 Cu1 1.962(5) 2_675 ?
O8 Cu2 1.949(5) 2_665 ?
N1 C8 1.349(9) . ?
N1 C6 1.357(10) . ?
N2 C1 1.325(10) . ?
N2 C5 1.358(10) . ?
C1 C2 1.400(11) . ?
C2 C3 1.369(11) . ?
C3 C4 1.415(12) . ?
C3 C10 1.482(11) . ?
C4 C5 1.366(11) . ?
C6 C7 1.371(12) . ?
C7 C10 1.394(11) 2_766 ?
C8 C9 1.375(11) . ?
C9 C10 1.391(11) 2_766 ?
C10 C9 1.391(11) 2_766 ?
C10 C7 1.394(11) 2_766 ?
